data_7224022
loop_
_publ_author_name
'Li, Yun'
'Wang, Ning'
'Huang, Jie-Yi'
'Zhang, Fei-Hua'
'Xiong, Yan-Ju'
'Cheng, Qian'
'Fang, Jie-Fang'
'Zhu, Fei-Fei'
'Long, Yi'
'Yue, Shan-Tang'

_publ_section_title
;
 KI-induced synthesis of highly connected 3D KI--LnIIIheterobimetallic
 MOFs: temperature-dependent structure and physical properties
;
_journal_issue 9
_journal_name_full CrystEngComm
_journal_page_first 1570
_journal_paper_doi 10.1039/C6CE00006A
_journal_volume 18
_journal_year 2016
_chemical_formula_moiety 'C28 H18 Dy K O11, 4H2O'
_chemical_formula_sum 'C28 H26 Dy K O15'
_chemical_formula_weight 804.11
_space_group_crystal_system tetragonal
_space_group_IT_number 126
_space_group_name_Hall '-P 4a 2bc'
_space_group_name_H-M_alt 'P 4/n n c'
_symmetry_space_group_name_Hall '-P 4a 2bc'
_symmetry_space_group_name_H-M 'P 4/n n c :2'
_atom_sites_solution_hydrogens geom
_atom_sites_solution_primary direct
_atom_sites_solution_secondary difmap
_audit_creation_method SHELXL-2014/7
_audit_update_record
;
2016-01-23 deposited with the CCDC.
2016-01-26 downloaded from the CCDC.
;
_cell_angle_alpha 90
_cell_angle_beta 90
_cell_angle_gamma 90
_cell_formula_units_Z 8
_cell_length_a 15.322(2)
_cell_length_b 15.322(2)
_cell_length_c 26.327(4)
_cell_measurement_reflns_used 6831
_cell_measurement_temperature 296(2)
_cell_measurement_theta_max 27.32
_cell_measurement_theta_min 2.43
_cell_volume 6180.6(15)
_computing_cell_refinement 'Bruker SAINT'
_computing_data_collection 'Bruker APEX2'
_computing_data_reduction 'Bruker SAINT'
_computing_molecular_graphics 'Bruker SHELXTL'
_computing_publication_material 'Bruker SHELXTL'
_computing_structure_refinement 'SHELXL-2014/7 (Sheldrick, 2014)'
_computing_structure_solution 'SHELXL-2014/7 (Sheldrick, 2014)'
_diffrn_ambient_temperature 296(2)
_diffrn_measured_fraction_theta_full 1.000
_diffrn_measured_fraction_theta_max 1.000
_diffrn_measurement_device_type 'Bruker APEX-II CCD'
_diffrn_measurement_method '\f and \w scans'
_diffrn_radiation_monochromator graphite
_diffrn_radiation_source 'fine-focus sealed tube'
_diffrn_radiation_type MoK\a
_diffrn_radiation_wavelength 0.71073
_diffrn_reflns_av_R_equivalents 0.0452
_diffrn_reflns_av_sigmaI/netI 0.0219
_diffrn_reflns_limit_h_max 18
_diffrn_reflns_limit_h_min -14
_diffrn_reflns_limit_k_max 18
_diffrn_reflns_limit_k_min -16
_diffrn_reflns_limit_l_max 28
_diffrn_reflns_limit_l_min -31
_diffrn_reflns_number 29264
_diffrn_reflns_theta_full 25.25
_diffrn_reflns_theta_max 25.25
_diffrn_reflns_theta_min 1.54
_exptl_absorpt_coefficient_mu 2.593
_exptl_absorpt_correction_T_max 0.714
_exptl_absorpt_correction_T_min 0.633
_exptl_absorpt_correction_type multi-scan
_exptl_absorpt_process_details SADABS
_exptl_crystal_colour colourless
_exptl_crystal_density_diffrn 1.664
_exptl_crystal_density_method 'not measured'
_exptl_crystal_description block
_exptl_crystal_F_000 3050.4
_exptl_crystal_size_max 0.20
_exptl_crystal_size_mid 0.15
_exptl_crystal_size_min 0.13
_refine_diff_density_max 1.758
_refine_diff_density_min -8.555
_refine_diff_density_rms 0.241
_refine_ls_extinction_method none
_refine_ls_goodness_of_fit_ref 1.059
_refine_ls_hydrogen_treatment mixed
_refine_ls_matrix_type full
_refine_ls_number_parameters 212
_refine_ls_number_reflns 2815
_refine_ls_number_restraints 3
_refine_ls_restrained_S_all 1.369
_refine_ls_R_factor_all 0.1078
_refine_ls_R_factor_gt 0.0822
_refine_ls_shift/su_max 0.000
_refine_ls_shift/su_mean 0.000
_refine_ls_structure_factor_coef Fsqd
_refine_ls_weighting_details 'calc w=1/[\s^2^(Fo^2^)+(0.1650P)^2^+97.6540P] where P=(Fo^2^+2Fc^2^)/3'
_refine_ls_weighting_scheme calc
_refine_ls_wR_factor_gt 0.2537
_refine_ls_wR_factor_ref 0.3021
_reflns_number_gt 1893
_reflns_number_total 2816
_reflns_threshold_expression >2sigma(I)
_cod_data_source_file c6ce00006a2.cif
_cod_data_source_block 2
_cod_depositor_comments 'Adding full bibliography for 7224021--7224024.cif.'
_cod_original_cell_volume 6180.6(19)
_cod_database_code 7224022
_audit_block_doi 10.5517/cc1jqk82
_shelx_shelxl_version_number 2014/7

loop_
_symmetry_equiv_pos_as_xyz
'x, y, z'
'-x+1/2, -y+1/2, z'
'-y+1/2, x, z'
'y, -x+1/2, z'
'-x+1/2, y, -z+1/2'
'x, -y+1/2, -z+1/2'
'y, x, -z+1/2'
'-y+1/2, -x+1/2, -z+1/2'
'-x, -y, -z'
'x-1/2, y-1/2, -z'
'y-1/2, -x, -z'
'-y, x-1/2, -z'
'x-1/2, -y, z-1/2'
'-x, y-1/2, z-1/2'
'-y, -x, z-1/2'
'y-1/2, x-1/2, z-1/2'

loop_
_atom_site_label
_atom_site_type_symbol
_atom_site_fract_x
_atom_site_fract_y
_atom_site_fract_z
_atom_site_U_iso_or_equiv
_atom_site_adp_type
_atom_site_occupancy
_atom_site_symmetry_multiplicity
_atom_site_calc_flag
_atom_site_refinement_flags
C1 C 0.0481(14) 0.9379(14) 0.6825(7) 0.063(5) Uani 1 1 d .
C2 C 0.0431(13) 0.8739(13) 0.6405(6) 0.063(5) Uani 1 1 d .
C3 C -0.0249(14) 0.8730(14) 0.6070(7) 0.070(5) Uani 1 1 d .
H3 H -0.0691 0.9143 0.6101 0.084 Uiso 1 1 calc R
C4 C -0.0289(16) 0.8118(16) 0.5687(7) 0.080(6) Uani 1 1 d .
H4 H -0.0759 0.8114 0.5464 0.096 Uiso 1 1 calc R
C5 C 0.0362(17) 0.7521(12) 0.5638(7) 0.068(6) Uani 1 1 d .
C6 C 0.108(2) 0.7536(16) 0.5952(9) 0.100(9) Uani 1 1 d .
H6 H 0.1533 0.7140 0.5909 0.120 Uiso 1 1 calc R
C7 C 0.1107(17) 0.8158(16) 0.6334(8) 0.092(8) Uani 1 1 d .
H7 H 0.1591 0.8183 0.6547 0.110 Uiso 1 1 calc R
C8 C 0.0115(14) 0.7059(12) 0.4786(6) 0.062(5) Uani 1 1 d .
C9 C 0.0402(13) 0.7792(13) 0.4549(6) 0.061(5) Uani 1 1 d .
H9 H 0.0733 0.8202 0.4724 0.073 Uiso 1 1 calc R
C10 C 0.0194(11) 0.7921(12) 0.4043(6) 0.053(4) Uani 1 1 d .
H10 H 0.0396 0.8415 0.3875 0.063 Uiso 1 1 calc R
C11 C -0.0311(12) 0.7320(11) 0.3785(6) 0.050(4) Uani 1 1 d .
C12 C -0.0583(13) 0.6590(12) 0.4032(6) 0.060(5) Uani 1 1 d .
H12 H -0.0915 0.6180 0.3857 0.072 Uiso 1 1 calc R
C13 C -0.0381(15) 0.6442(13) 0.4535(6) 0.069(5) Uani 1 1 d .
H13 H -0.0573 0.5941 0.4700 0.083 Uiso 1 1 calc R
C14 C -0.0552(12) 0.7467(11) 0.3239(6) 0.051(4) Uani 1 1 d .
Dy1 Dy 0.07484(5) 1.07484(5) 0.7500 0.0488(6) Uani 1 2 d S
K1 K 0.2500 1.2500 0.7500 0.057(3) Uani 0.26 8 d SP
K2 K 0.2500 0.8700(11) 0.7500 0.115(4) Uani 0.74 2 d SP
O1 O 0.1093(10) 0.9344(9) 0.7138(5) 0.071(4) Uani 1 1 d .
O2 O -0.0076(9) 0.9984(10) 0.6858(5) 0.069(4) Uani 1 1 d .
O3 O 0.0336(12) 0.6847(9) 0.5285(5) 0.087(5) Uani 1 1 d .
O4 O -0.0255(8) 0.8135(8) 0.3024(4) 0.055(3) Uani 1 1 d .
O5 O -0.1054(8) 0.6918(8) 0.3027(4) 0.054(3) Uani 1 1 d .
O1W O 0.118(3) 0.7500 0.7500 0.47(8) Uani 1 2 d S
O2W O 0.9502(18) 0.707(4) 0.719(3) 0.30(3) Uani 1 1 d D
O3W O 0.7500 0.7500 0.6677(9) 0.050(5) Uani 1 4 d S
O4W O 0.7500 0.7500 0.5305(9) 0.050(5) Uani 1 4 d S
H3W H 0.90(5) 0.69(9) 0.74(4) 0.5(8) Uiso 1 1 d D
H4W H 0.89(3) 0.70(11) 0.70(4) 0.5(7) Uiso 1 1 d D

loop_
_atom_site_aniso_label
_atom_site_aniso_U_11
_atom_site_aniso_U_22
_atom_site_aniso_U_33
_atom_site_aniso_U_23
_atom_site_aniso_U_13
_atom_site_aniso_U_12
C1 0.071(12) 0.077(13) 0.041(9) -0.018(8) 0.005(9) -0.002(10)
C2 0.081(13) 0.073(12) 0.035(8) -0.015(8) -0.008(8) 0.004(10)
C3 0.077(13) 0.084(14) 0.050(10) -0.014(9) -0.012(9) 0.007(11)
C4 0.097(16) 0.097(16) 0.047(10) -0.019(10) -0.022(10) 0.002(13)
C5 0.108(17) 0.064(11) 0.033(8) -0.011(7) -0.018(10) 0.006(11)
C6 0.13(2) 0.100(18) 0.067(14) -0.040(12) -0.036(16) 0.039(15)
C7 0.104(17) 0.116(19) 0.056(11) -0.040(12) -0.032(12) 0.031(15)
C8 0.091(14) 0.063(11) 0.032(8) -0.011(8) -0.010(8) 0.007(10)
C9 0.074(12) 0.063(10) 0.044(9) -0.017(8) -0.016(9) -0.002(9)
C10 0.062(10) 0.057(10) 0.039(8) -0.012(7) -0.004(7) -0.003(8)
C11 0.058(10) 0.061(10) 0.029(7) -0.009(7) -0.001(7) -0.002(8)
C12 0.082(12) 0.063(11) 0.034(8) -0.009(7) -0.005(8) -0.022(9)
C13 0.109(16) 0.068(12) 0.030(8) -0.003(8) -0.003(9) -0.016(11)
C14 0.061(10) 0.063(11) 0.030(8) -0.012(7) 0.005(7) 0.003(8)
Dy1 0.0594(7) 0.0594(7) 0.0276(7) -0.0094(3) 0.0094(3) -0.0036(5)
K1 0.067(4) 0.067(4) 0.037(5) 0.000 0.000 0.000
K2 0.115(10) 0.132(12) 0.099(9) 0.000 -0.045(7) 0.000
O1 0.076(9) 0.088(10) 0.048(7) -0.031(6) -0.008(7) 0.000(7)
O2 0.070(8) 0.081(9) 0.056(7) -0.026(7) -0.008(6) 0.001(7)
O3 0.162(15) 0.063(8) 0.036(7) -0.012(6) -0.032(8) 0.013(9)
O4 0.064(7) 0.069(8) 0.032(5) -0.002(5) 0.002(5) 0.001(6)
O5 0.066(7) 0.066(7) 0.029(5) -0.013(5) -0.008(5) -0.001(6)
O1W 0.05(2) 0.67(19) 0.67(19) 0.02(13) 0.000 0.000
O2W 0.050(12) 0.42(8) 0.43(8) 0.00(6) 0.00(3) 0.00(3)
O3W 0.050(8) 0.050(8) 0.050(13) 0.000 0.000 0.000
O4W 0.050(8) 0.050(8) 0.050(13) 0.000 0.000 0.000

loop_
_atom_type_symbol
_atom_type_description
_atom_type_scat_dispersion_real
_atom_type_scat_dispersion_imag
_atom_type_scat_source
C C 0.0033 0.0016 'International Tables Vol C Tables 4.2.6.8 and 6.1.1.4'
H H 0.0000 0.0000 'International Tables Vol C Tables 4.2.6.8 and 6.1.1.4'
N N 0.0061 0.0033 'International Tables Vol C Tables 4.2.6.8 and 6.1.1.4'
O O 0.0106 0.0060 'International Tables Vol C Tables 4.2.6.8 and 6.1.1.4'
K K 0.2009 0.2494 'International Tables Vol C Tables 4.2.6.8 and 6.1.1.4'
Dy Dy -0.1892 4.4098 'International Tables Vol C Tables 4.2.6.8 and 6.1.1.4'

loop_
_geom_angle_atom_site_label_1
_geom_angle_atom_site_label_2
_geom_angle_atom_site_label_3
_geom_angle
_geom_angle_site_symmetry_1
_geom_angle_site_symmetry_3
O1 C1 O2 119.6(16) . .
O1 C1 C2 120.2(18) . .
O2 C1 C2 120.1(18) . .
C3 C2 C7 118.7(17) . .
C3 C2 C1 121.9(19) . .
C7 C2 C1 119.3(17) . .
C2 C3 C4 121(2) . .
C2 C3 H3 119.6 . .
C4 C3 H3 119.6 . .
C5 C4 C3 120(2) . .
C5 C4 H4 120.2 . .
C3 C4 H4 120.2 . .
C4 C5 C6 121.1(18) . .
C4 C5 O3 123(2) . .
C6 C5 O3 116(2) . .
C5 C6 C7 118(2) . .
C5 C6 H6 120.9 . .
C7 C6 H6 120.9 . .
C2 C7 C6 121(2) . .
C2 C7 H7 119.4 . .
C6 C7 H7 119.4 . .
C9 C8 C13 121.5(16) . .
C9 C8 O3 123.2(16) . .
C13 C8 O3 115.2(17) . .
C8 C9 C10 119.1(16) . .
C8 C9 H9 120.5 . .
C10 C9 H9 120.5 . .
C11 C10 C9 120.5(17) . .
C11 C10 H10 119.7 . .
C9 C10 H10 119.7 . .
C12 C11 C10 119.1(15) . .
C12 C11 C14 120.4(15) . .
C10 C11 C14 120.6(16) . .
C11 C12 C13 121.7(16) . .
C11 C12 H12 119.1 . .
C13 C12 H12 119.1 . .
C12 C13 C8 118.1(18) . .
C12 C13 H13 121.0 . .
C8 C13 H13 121.0 . .
O4 C14 O5 124.2(16) . .
O4 C14 C11 117.7(15) . .
O5 C14 C11 118.1(16) . .
O4 C14 K2 55.5(9) . 12_666
O5 C14 K2 105.1(10) . 12_666
C11 C14 K2 109.9(11) . 12_666
O5 Dy1 O5 92.7(6) 11_566 14_566
O5 Dy1 O4 75.4(4) 11_566 9_576
O5 Dy1 O4 81.5(4) 14_566 9_576
O5 Dy1 O4 81.5(4) 11_566 15_666
O5 Dy1 O4 75.4(4) 14_566 15_666
O4 Dy1 O4 146.2(6) 9_576 15_666
O5 Dy1 O1 76.9(5) 11_566 .
O5 Dy1 O1 152.1(5) 14_566 .
O4 Dy1 O1 119.5(4) 9_576 .
O4 Dy1 O1 77.5(4) 15_666 .
O5 Dy1 O1 152.1(5) 11_566 7_466
O5 Dy1 O1 76.9(5) 14_566 7_466
O4 Dy1 O1 77.5(4) 9_576 7_466
O4 Dy1 O1 119.5(4) 15_666 7_466
O1 Dy1 O1 123.2(7) . 7_466
O5 Dy1 O2 94.8(4) 11_566 .
O5 Dy1 O2 154.4(5) 14_566 .
O4 Dy1 O2 76.8(5) 9_576 .
O4 Dy1 O2 130.0(4) 15_666 .
O1 Dy1 O2 53.5(5) . .
O1 Dy1 O2 85.2(5) 7_466 .
O5 Dy1 O2 154.4(5) 11_566 7_466
O5 Dy1 O2 94.8(4) 14_566 7_466
O4 Dy1 O2 130.0(5) 9_576 7_466
O4 Dy1 O2 76.8(5) 15_666 7_466
O1 Dy1 O2 85.2(5) . 7_466
O1 Dy1 O2 53.5(5) 7_466 7_466
O2 Dy1 O2 89.0(7) . 7_466
O5 Dy1 C1 176.0(5) 11_566 7_466
O5 Dy1 C1 83.3(5) 14_566 7_466
O4 Dy1 C1 104.0(5) 9_576 7_466
O4 Dy1 C1 97.4(5) 15_666 7_466
O1 Dy1 C1 106.6(6) . 7_466
O1 Dy1 C1 26.7(5) 7_466 7_466
O2 Dy1 C1 88.9(5) . 7_466
O2 Dy1 C1 27.0(5) 7_466 7_466
O5 Dy1 K2 117.2(3) 11_566 4_465
O5 Dy1 K2 69.5(3) 14_566 4_465
O4 Dy1 K2 43.5(3) 9_576 4_465
O4 Dy1 K2 140.4(3) 15_666 4_465
O1 Dy1 K2 138.3(4) . 4_465
O1 Dy1 K2 34.9(3) 7_466 4_465
O2 Dy1 K2 85.3(3) . 4_465
O2 Dy1 K2 88.4(3) 7_466 4_465
C1 Dy1 K2 61.5(5) 7_466 4_465
O5 K1 O5 75.4(2) 10_666 11_566
O5 K1 O5 75.4(2) 10_666 12_676
O5 K1 O5 119.7(4) 11_566 12_676
O5 K1 O5 140.4(5) 10_666 16_576
O5 K1 O5 142.3(5) 11_566 16_576
O5 K1 O5 73.3(5) 12_676 16_576
O5 K1 O5 73.3(5) 10_666 13_676
O5 K1 O5 140.4(5) 11_566 13_676
O5 K1 O5 74.6(4) 12_676 13_676
O5 K1 O5 75.4(2) 16_576 13_676
O5 K1 O5 142.3(5) 10_666 14_566
O5 K1 O5 74.6(4) 11_566 14_566
O5 K1 O5 140.4(5) 12_676 14_566
O5 K1 O5 75.4(2) 16_576 14_566
O5 K1 O5 119.7(4) 13_676 14_566
O5 K1 O5 119.7(4) 10_666 9_576
O5 K1 O5 75.4(2) 11_566 9_576
O5 K1 O5 75.4(2) 12_676 9_576
O5 K1 O5 74.6(4) 16_576 9_576
O5 K1 O5 142.3(5) 13_676 9_576
O5 K1 O5 73.3(5) 14_566 9_576
O5 K1 O5 74.6(4) 10_666 15_666
O5 K1 O5 73.3(5) 11_566 15_666
O5 K1 O5 142.3(5) 12_676 15_666
O5 K1 O5 119.7(4) 16_576 15_666
O5 K1 O5 75.4(2) 13_676 15_666
O5 K1 O5 75.4(2) 14_566 15_666
O5 K1 O5 140.4(5) 9_576 15_666
O5 K1 Dy1 37.3(2) 10_666 3_665
O5 K1 Dy1 70.2(3) 11_566 3_665
O5 K1 Dy1 109.8(3) 12_676 3_665
O5 K1 Dy1 142.7(2) 16_576 3_665
O5 K1 Dy1 70.2(3) 13_676 3_665
O5 K1 Dy1 109.8(3) 14_566 3_665
O5 K1 Dy1 142.7(2) 9_576 3_665
O5 K1 Dy1 37.3(2) 15_666 3_665
O5 K1 Dy1 142.7(2) 10_666 4_465
O5 K1 Dy1 109.8(3) 11_566 4_465
O5 K1 Dy1 70.2(3) 12_676 4_465
O5 K1 Dy1 37.3(2) 16_576 4_465
O5 K1 Dy1 109.8(3) 13_676 4_465
O5 K1 Dy1 70.2(3) 14_566 4_465
O5 K1 Dy1 37.3(2) 9_576 4_465
O5 K1 Dy1 142.7(2) 15_666 4_465
Dy1 K1 Dy1 180.0 3_665 4_465
O5 K1 Dy1 70.2(3) 10_666 2_575
O5 K1 Dy1 142.7(2) 11_566 2_575
O5 K1 Dy1 37.3(2) 12_676 2_575
O5 K1 Dy1 70.2(3) 16_576 2_575
O5 K1 Dy1 37.3(2) 13_676 2_575
O5 K1 Dy1 142.7(2) 14_566 2_575
O5 K1 Dy1 109.8(3) 9_576 2_575
O5 K1 Dy1 109.8(3) 15_666 2_575
Dy1 K1 Dy1 90.0 3_665 2_575
Dy1 K1 Dy1 89.999(1) 4_465 2_575
O1 K2 O1W 68.5(7) 5_556 2_565
O1 K2 O4 77.9(6) 5_556 15_666
O1W K2 O4 142.6(5) 2_565 15_666
O1 K2 O4 65.2(5) 5_556 11_566
O1W K2 O4 107.5(7) 2_565 11_566
O4 K2 O4 70.6(6) 15_666 11_566
O1 K2 C14 84.5(6) 5_556 11_566
O1W K2 C14 124.4(6) 2_565 11_566
O4 K2 C14 65.8(5) 15_666 11_566
O4 K2 C14 20.7(4) 11_566 11_566
O1 K2 C14 57.2(5) 5_556 15_666
O1W K2 C14 122.9(6) 2_565 15_666
O4 K2 C14 20.7(4) 15_666 15_666
O4 K2 C14 65.8(5) 11_566 15_666
C14 K2 C14 68.9(7) 11_566 15_666
O1 K2 K2 112.7(5) 5_556 2_565
O1W K2 K2 47.8(8) 2_565 2_565
O4 K2 K2 144.7(3) 15_666 2_565
O4 K2 K2 144.7(3) 11_566 2_565
C14 K2 K2 145.6(3) 11_566 2_565
C14 K2 K2 145.6(3) 15_666 2_565
O1 K2 Dy1 32.7(3) 5_556 3_665
O1W K2 Dy1 91.6(7) 2_565 3_665
O4 K2 Dy1 66.2(4) 15_666 3_665
O4 K2 Dy1 33.2(3) 11_566 3_665
C14 K2 Dy1 51.9(4) 11_566 3_665
C14 K2 Dy1 50.5(3) 15_666 3_665
K2 K2 Dy1 139.46(16) 2_565 3_665
C1 O1 Dy1 93.3(12) . .
C1 O2 Dy1 92.9(11) . .
C5 O3 C8 117.6(14) . .
C14 O4 Dy1 138.6(12) . 9_576
C14 O4 K2 103.7(10) . 12_666
Dy1 O4 K2 103.3(4) 9_576 12_666
C14 O5 Dy1 130.9(11) . 12_666
C14 O5 K1 119.5(11) . 9_576
Dy1 O5 K1 96.4(3) 12_666 9_576
H3W O2W H4W 64(14) . .

loop_
_geom_bond_atom_site_label_1
_geom_bond_atom_site_label_2
_geom_bond_distance
_geom_bond_site_symmetry_2
C1 O1 1.25(2) .
C1 O2 1.26(2) .
C1 C2 1.48(2) .
C2 C3 1.36(3) .
C2 C7 1.38(3) .
C3 C4 1.38(3) .
C3 H3 0.9300 .
C4 C5 1.36(3) .
C4 H4 0.9300 .
C5 C6 1.38(4) .
C5 O3 1.39(2) .
C6 C7 1.38(3) .
C6 H6 0.9300 .
C7 H7 0.9300 .
C8 C9 1.36(3) .
C8 C13 1.38(3) .
C8 O3 1.39(2) .
C9 C10 1.38(2) .
C9 H9 0.9300 .
C10 C11 1.38(2) .
C10 H10 0.9300 .
C11 C12 1.36(2) .
C11 C14 1.50(2) .
C12 C13 1.38(2) .
C12 H12 0.9300 .
C13 H13 0.9300 .
C14 O4 1.25(2) .
C14 O5 1.27(2) .
C14 K2 3.44(2) 12_666
Dy1 O5 2.314(11) 11_566
Dy1 O5 2.314(11) 14_566
Dy1 O4 2.324(12) 9_576
Dy1 O4 2.324(12) 15_666
Dy1 O1 2.412(13) .
Dy1 O1 2.412(13) 7_466
Dy1 O2 2.414(13) .
Dy1 O2 2.414(13) 7_466
Dy1 C1 2.779(18) 7_466
Dy1 K2 4.130(13) 4_465
K1 O5 2.763(12) 10_666
K1 O5 2.763(12) 11_566
K1 O5 2.763(12) 12_676
K1 O5 2.763(12) 16_576
K1 O5 2.763(12) 13_676
K1 O5 2.763(12) 14_566
K1 O5 2.763(12) 9_576
K1 O5 2.763(12) 15_666
K1 Dy1 3.7956(13) 3_665
K1 Dy1 3.7956(13) 4_465
K1 Dy1 3.7957(13) 2_575
K2 O1 2.555(16) 5_556
K2 O1W 2.74(4) 2_565
K2 O4 2.920(19) 15_666
K2 O4 2.920(19) 11_566
K2 C14 3.44(2) 11_566
K2 C14 3.44(2) 15_666
K2 K2 3.68(4) 2_565
K2 Dy1 4.130(13) 3_665
O4 Dy1 2.324(12) 9_576
O4 K2 2.920(19) 12_666
O5 Dy1 2.314(11) 12_666
O5 K1 2.763(12) 9_576
O1W K2 2.74(4) 2_565
O2W H3W 1.056(15) .
O2W H4W 1.056(15) .
